data_2226022
loop_
_publ_author_name
'Uluda\(g, Nesimi'
'Ate\,s, Murat'
'Tercan, Bar\?i\,s'
'Ermi\,s, Emel'
'H\"okelek, Tuncer'

_publ_section_title
;
 9-Benzyl-9<i>H</i>-carbazole
;
_journal_coeditor_code XU2745
_journal_issue 5
_journal_name_full 'Acta Crystallographica Section E'
_journal_page_first o1077
_journal_paper_doi 10.1107/S1600536810012444
_journal_volume 66
_journal_year 2010
_chemical_formula_iupac 'C19 H15 N'
_chemical_formula_moiety 'C19 H15 N'
_chemical_formula_sum 'C19 H15 N'
_chemical_formula_weight 257.32
_chemical_name_systematic
;
9-Benzyl-9<i>H</i>-carbazole
;
_space_group_IT_number 14
_symmetry_cell_setting monoclinic
_symmetry_space_group_name_Hall '-P 2ybc'
_symmetry_space_group_name_H-M 'P 1 21/c 1'
_atom_sites_solution_hydrogens geom
_atom_sites_solution_primary direct
_atom_sites_solution_secondary difmap
_audit_creation_method SHELXL-97
_cell_angle_alpha 90.00
_cell_angle_beta 94.518(3)
_cell_angle_gamma 90.00
_cell_formula_units_Z 8
_cell_length_a 14.9305(4)
_cell_length_b 5.5612(2)
_cell_length_c 32.7916(8)
_cell_measurement_reflns_used 1669
_cell_measurement_temperature 100(2)
_cell_measurement_theta_max 22.92
_cell_measurement_theta_min 2.49
_cell_volume 2714.28(14)
_computing_cell_refinement 'SAINT (Bruker, 2007)'
_computing_data_collection 'APEX2 (Bruker, 2007)'
_computing_data_reduction 'SAINT (Bruker, 2007)'
_computing_molecular_graphics 'ORTEP-3 for Windows (Farrugia, 1997)'
_computing_publication_material 'WinGX (Farrugia, 1999) and PLATON (Spek, 2009)'
_computing_structure_refinement 'SHELXL97 (Sheldrick, 2008)'
_computing_structure_solution 'SHELXS97 (Sheldrick, 2008)'
_diffrn_ambient_temperature 100(2)
_diffrn_measured_fraction_theta_full 0.995
_diffrn_measured_fraction_theta_max 0.995
_diffrn_measurement_device_type 'Bruker Kappa APEXII CCD area-detector diffractometer'
_diffrn_measurement_method '\f and \w scans'
_diffrn_radiation_monochromator graphite
_diffrn_radiation_source 'fine-focus sealed tube'
_diffrn_radiation_type MoK\a
_diffrn_radiation_wavelength 0.71073
_diffrn_reflns_av_R_equivalents 0.1033
_diffrn_reflns_av_sigmaI/netI 0.1273
_diffrn_reflns_limit_h_max 18
_diffrn_reflns_limit_h_min -19
_diffrn_reflns_limit_k_max 7
_diffrn_reflns_limit_k_min -7
_diffrn_reflns_limit_l_max 43
_diffrn_reflns_limit_l_min -42
_diffrn_reflns_number 24870
_diffrn_reflns_theta_full 28.44
_diffrn_reflns_theta_max 28.44
_diffrn_reflns_theta_min 1.25
_diffrn_standards_number 0
_exptl_absorpt_coefficient_mu 0.073
_exptl_absorpt_correction_T_max 0.9899
_exptl_absorpt_correction_T_min 0.9806
_exptl_absorpt_correction_type multi-scan
_exptl_absorpt_process_details '(SADABS; Bruker, 2005)'
_exptl_crystal_colour colorless
_exptl_crystal_density_diffrn 1.259
_exptl_crystal_density_method 'not measured'
_exptl_crystal_description block
_exptl_crystal_F_000 1088
_exptl_crystal_size_max 0.27
_exptl_crystal_size_mid 0.15
_exptl_crystal_size_min 0.14
_refine_diff_density_max 0.274
_refine_diff_density_min -0.261
_refine_ls_extinction_coef 0.0068(11)
_refine_ls_extinction_expression Fc^*^=kFc[1+0.001xFc^2^\l^3^/sin(2\q)]^-1/4^
_refine_ls_extinction_method 'SHELXL97 (Sheldrick, 2008)'
_refine_ls_goodness_of_fit_ref 1.033
_refine_ls_hydrogen_treatment mixed
_refine_ls_matrix_type full
_refine_ls_number_parameters 474
_refine_ls_number_reflns 6816
_refine_ls_number_restraints 0
_refine_ls_restrained_S_all 1.033
_refine_ls_R_factor_all 0.1691
_refine_ls_R_factor_gt 0.0761
_refine_ls_shift/su_max 0.000
_refine_ls_shift/su_mean 0.000
_refine_ls_structure_factor_coef Fsqd
_refine_ls_weighting_details 'calc w=1/[\s^2^(Fo^2^)+(0.0918P)^2^] where P=(Fo^2^+2Fc^2^)/3'
_refine_ls_weighting_scheme calc
_refine_ls_wR_factor_gt 0.1752
_refine_ls_wR_factor_ref 0.2102
_reflns_number_gt 3384
_reflns_number_total 6816
_reflns_threshold_expression I>2\s(I)
_cod_data_source_file xu2745.cif
_cod_data_source_block I
_cod_original_cell_volume 2714.27(14)
_cod_original_sg_symbol_H-M 'P 21/c'
_cod_database_code 2226022
_cod_database_fobs_code 2226022

loop_
_symmetry_equiv_pos_as_xyz
'x, y, z'
'-x, y+1/2, -z+1/2'
'-x, -y, -z'
'x, -y-1/2, z-1/2'

loop_
_atom_site_type_symbol
_atom_site_label
_atom_site_fract_x
_atom_site_fract_y
_atom_site_fract_z
_atom_site_U_iso_or_equiv
_atom_site_adp_type
_atom_site_calc_flag
_atom_site_refinement_flags
_atom_site_occupancy
_atom_site_disorder_assembly
_atom_site_disorder_group
C C1 0.5696(2) 0.6160(7) 0.83884(11) 0.0399(9) Uani d . 1 . .
H H1 0.536(2) 0.451(6) 0.8446(9) 0.042(9) Uiso d . 1 . .
C C2 0.5654(2) 0.7192(8) 0.80036(11) 0.0495(10) Uani d . 1 . .
H H2 0.524(2) 0.643(6) 0.7769(10) 0.040(9) Uiso d . 1 . .
C C3 0.6133(2) 0.9241(8) 0.79216(10) 0.0486(10) Uani d . 1 . .
H H3 0.6077 0.9890 0.7659 0.058 Uiso calc R 1 . .
C C4 0.6692(2) 1.0341(7) 0.82209(10) 0.0364(8) Uani d . 1 . .
H H4 0.702(2) 1.169(6) 0.8155(9) 0.030(9) Uiso d . 1 . .
C C4A 0.67613(19) 0.9336(6) 0.86118(9) 0.0286(7) Uani d . 1 . .
C C5 0.7898(2) 1.1740(6) 0.91002(10) 0.0286(7) Uani d . 1 . .
H H5 0.807(2) 1.303(6) 0.8898(10) 0.052(10) Uiso d . 1 . .
C C5A 0.72814(19) 0.9919(5) 0.89881(8) 0.0244(6) Uani d . 1 . .
C C6 0.8284(2) 1.1795(6) 0.94938(10) 0.0308(7) Uani d . 1 . .
H H6 0.870(2) 1.308(6) 0.9577(9) 0.045(10) Uiso d . 1 . .
C C7 0.8064(2) 1.0064(6) 0.97798(10) 0.0294(7) Uani d . 1 . .
H H7 0.836(2) 1.010(6) 1.0055(10) 0.037(9) Uiso d . 1 . .
C C8 0.7450(2) 0.8268(6) 0.96804(9) 0.0284(7) Uani d . 1 . .
H H8 0.727(2) 0.696(6) 0.9883(10) 0.045(9) Uiso d . 1 . .
C C8A 0.70640(19) 0.8208(5) 0.92781(9) 0.0243(6) Uani d . 1 . .
N N9 0.64413(16) 0.6597(4) 0.90964(7) 0.0263(6) Uani d . 1 . .
C C9A 0.62622(19) 0.7261(5) 0.86924(9) 0.0274(7) Uani d . 1 . .
C C10 0.5991(2) 0.4654(6) 0.92981(11) 0.0314(7) Uani d . 1 . .
H H10A 0.604(2) 0.313(6) 0.9142(9) 0.036(9) Uiso d . 1 . .
H H10B 0.632(2) 0.433(5) 0.9553(9) 0.031(9) Uiso d . 1 . .
C C11 0.50251(19) 0.5224(5) 0.93644(9) 0.0260(7) Uani d . 1 . .
C C12 0.4798(2) 0.7304(6) 0.95693(10) 0.0335(8) Uani d . 1 . .
H H12 0.527(2) 0.852(6) 0.9672(10) 0.048(10) Uiso d . 1 . .
C C13 0.3908(2) 0.7795(6) 0.96297(10) 0.0348(8) Uani d . 1 . .
H H13 0.375(2) 0.931(6) 0.9762(10) 0.052(10) Uiso d . 1 . .
C C14 0.3239(2) 0.6231(6) 0.94863(9) 0.0311(7) Uani d . 1 . .
H H14 0.263(3) 0.675(6) 0.9533(10) 0.054(11) Uiso d . 1 . .
C C15 0.3458(2) 0.4166(6) 0.92833(10) 0.0337(8) Uani d . 1 . .
H H15 0.296(2) 0.295(6) 0.9180(9) 0.038(9) Uiso d . 1 . .
C C16 0.4348(2) 0.3666(6) 0.92232(10) 0.0305(7) Uani d . 1 . .
H H16 0.4532(19) 0.217(5) 0.9088(8) 0.027(8) Uiso d . 1 . .
C C1' 0.9099(2) 0.8115(6) 0.57706(9) 0.0291(7) Uani d . 1 . .
H H1' 0.865(2) 0.673(5) 0.5719(8) 0.032(8) Uiso d . 1 . .
C C2' 0.9229(2) 0.9787(6) 0.54711(10) 0.0333(8) Uani d . 1 . .
H H2' 0.883(2) 0.951(5) 0.5217(9) 0.029(8) Uiso d . 1 . .
C C3' 0.9879(2) 1.1600(6) 0.55305(10) 0.0345(8) Uani d . 1 . .
H H3' 0.998(2) 1.271(6) 0.5318(9) 0.035(9) Uiso d . 1 . .
C C4' 1.0415(2) 1.1763(6) 0.58923(10) 0.0294(7) Uani d . 1 . .
H H4' 1.085(3) 1.310(7) 0.5918(11) 0.063(12) Uiso d . 1 . .
C C4A' 1.02988(19) 1.0096(5) 0.61992(9) 0.0258(7) Uani d . 1 . .
C C5' 1.1437(2) 1.0841(6) 0.68366(10) 0.0325(8) Uani d . 1 . .
H H5' 1.177(2) 1.222(6) 0.6724(9) 0.041(9) Uiso d . 1 . .
C C5A' 1.07331(19) 0.9688(5) 0.66042(9) 0.0258(7) Uani d . 1 . .
C C6' 1.1713(2) 0.9928(7) 0.72151(10) 0.0399(8) Uani d . 1 . .
H H6' 1.223(3) 1.067(7) 0.7361(11) 0.061(11) Uiso d . 1 . .
C C7' 1.1302(2) 0.7899(6) 0.73662(9) 0.0374(8) Uani d . 1 . .
H H7' 1.1509 0.7306 0.7622 0.045 Uiso calc R 1 . .
C C8' 1.0594(2) 0.6735(6) 0.71486(9) 0.0305(7) Uani d . 1 . .
H H8' 1.028(2) 0.519(6) 0.7270(9) 0.043(9) Uiso d . 1 . .
C C8A' 1.03215(19) 0.7642(5) 0.67661(8) 0.0249(7) Uani d . 1 . .
N N9' 0.96646(16) 0.6806(4) 0.64747(7) 0.0255(6) Uani d . 1 . .
C C9A' 0.96460(19) 0.8272(5) 0.61347(9) 0.0258(7) Uani d . 1 . .
C C10' 0.9071(2) 0.4776(5) 0.65181(10) 0.0267(7) Uani d . 1 . .
H H10C 0.910(2) 0.373(6) 0.6277(10) 0.042(10) Uiso d . 1 . .
H H10D 0.932(2) 0.372(5) 0.6747(9) 0.033(9) Uiso d . 1 . .
C C11' 0.81229(19) 0.5454(5) 0.66032(8) 0.0241(6) Uani d . 1 . .
C C12' 0.7931(2) 0.7589(6) 0.67972(9) 0.0314(7) Uani d . 1 . .
H H12' 0.847(2) 0.884(6) 0.6895(9) 0.047(10) Uiso d . 1 . .
C C13' 0.7052(2) 0.8047(7) 0.68913(11) 0.0401(9) Uani d . 1 . .
H H13' 0.690(2) 0.951(6) 0.7018(9) 0.042(10) Uiso d . 1 . .
C C14' 0.6376(2) 0.6429(7) 0.67937(12) 0.0481(10) Uani d . 1 . .
H H14' 0.576(3) 0.680(7) 0.6901(12) 0.075(13) Uiso d . 1 . .
C C15' 0.6564(2) 0.4339(7) 0.65933(12) 0.0462(10) Uani d . 1 . .
H H15' 0.605(3) 0.327(6) 0.6506(10) 0.054(11) Uiso d . 1 . .
C C16' 0.7434(2) 0.3849(6) 0.64961(10) 0.0350(8) Uani d . 1 . .
H H16' 0.758(2) 0.242(6) 0.6364(10) 0.041(10) Uiso d . 1 . .

loop_
_atom_site_aniso_label
_atom_site_aniso_U_11
_atom_site_aniso_U_22
_atom_site_aniso_U_33
_atom_site_aniso_U_12
_atom_site_aniso_U_13
_atom_site_aniso_U_23
C1 0.0220(17) 0.053(2) 0.045(2) -0.0002(16) 0.0017(14) -0.0173(18)
C2 0.029(2) 0.085(3) 0.034(2) 0.009(2) -0.0012(16) -0.015(2)
C3 0.031(2) 0.086(3) 0.0284(18) 0.015(2) 0.0033(15) 0.0019(19)
C4 0.0239(18) 0.055(2) 0.0316(19) 0.0087(17) 0.0072(14) 0.0043(17)
C4A 0.0183(15) 0.0393(18) 0.0288(17) 0.0061(14) 0.0056(12) -0.0019(14)
C5 0.0219(16) 0.0278(16) 0.0372(19) 0.0003(13) 0.0090(13) -0.0011(14)
C5A 0.0196(15) 0.0290(15) 0.0254(15) 0.0057(13) 0.0075(12) 0.0015(13)
C6 0.0225(17) 0.0326(17) 0.0379(19) -0.0054(14) 0.0062(14) -0.0049(15)
C7 0.0226(16) 0.0366(17) 0.0291(17) -0.0006(14) 0.0024(13) -0.0058(15)
C8 0.0247(17) 0.0331(16) 0.0280(17) 0.0018(14) 0.0059(13) 0.0017(14)
C8A 0.0172(15) 0.0259(15) 0.0308(16) 0.0018(12) 0.0074(12) -0.0026(13)
N9 0.0188(13) 0.0243(12) 0.0358(15) -0.0004(10) 0.0034(10) -0.0009(11)
C9A 0.0153(15) 0.0365(17) 0.0305(17) 0.0066(13) 0.0030(12) -0.0057(14)
C10 0.0203(16) 0.0262(17) 0.048(2) -0.0022(13) 0.0043(15) 0.0017(16)
C11 0.0223(16) 0.0238(14) 0.0321(16) 0.0021(13) 0.0025(12) 0.0043(13)
C12 0.0273(18) 0.0325(17) 0.0408(19) -0.0022(15) 0.0035(14) -0.0034(15)
C13 0.0306(19) 0.0331(18) 0.042(2) 0.0030(15) 0.0097(14) -0.0013(16)
C14 0.0210(17) 0.0367(18) 0.0360(18) 0.0040(15) 0.0046(13) 0.0088(15)
C15 0.0236(17) 0.0416(19) 0.0357(18) -0.0096(15) 0.0011(14) 0.0044(16)
C16 0.0252(17) 0.0284(17) 0.0378(19) -0.0031(14) 0.0021(13) -0.0021(14)
C1' 0.0205(16) 0.0371(18) 0.0298(17) 0.0043(14) 0.0024(13) 0.0036(15)
C2' 0.0202(16) 0.048(2) 0.0318(18) 0.0100(15) 0.0054(13) 0.0058(16)
C3' 0.0312(19) 0.0403(19) 0.0336(19) 0.0107(15) 0.0126(15) 0.0119(16)
C4' 0.0245(17) 0.0282(16) 0.0376(19) 0.0042(14) 0.0154(14) 0.0013(14)
C4A' 0.0193(15) 0.0261(15) 0.0333(16) 0.0024(13) 0.0099(12) -0.0013(13)
C5' 0.0248(17) 0.0365(18) 0.0378(19) -0.0033(15) 0.0115(14) -0.0101(15)
C5A' 0.0202(15) 0.0294(15) 0.0287(16) 0.0016(13) 0.0081(12) -0.0049(13)
C6' 0.0304(19) 0.054(2) 0.0357(19) -0.0029(18) 0.0048(15) -0.0164(18)
C7' 0.0321(19) 0.055(2) 0.0249(17) 0.0100(17) 0.0017(13) -0.0072(16)
C8' 0.0268(17) 0.0378(18) 0.0274(17) 0.0045(14) 0.0042(13) 0.0007(15)
C8A' 0.0199(15) 0.0291(16) 0.0263(16) 0.0024(13) 0.0060(12) -0.0036(13)
N9' 0.0202(13) 0.0284(13) 0.0280(13) -0.0010(11) 0.0030(10) 0.0035(11)
C9A' 0.0197(15) 0.0291(15) 0.0293(16) 0.0026(13) 0.0070(12) 0.0011(13)
C10' 0.0214(16) 0.0252(15) 0.0344(18) -0.0027(13) 0.0075(13) -0.0020(15)
C11' 0.0229(15) 0.0278(15) 0.0219(15) 0.0012(13) 0.0041(12) 0.0057(13)
C12' 0.0312(18) 0.0352(18) 0.0288(17) 0.0031(15) 0.0092(13) 0.0028(14)
C13' 0.039(2) 0.043(2) 0.042(2) 0.0130(18) 0.0205(16) 0.0135(18)
C14' 0.027(2) 0.063(3) 0.056(2) 0.0101(19) 0.0134(17) 0.031(2)
C15' 0.0245(19) 0.051(2) 0.062(2) -0.0046(18) -0.0030(17) 0.022(2)
C16' 0.0276(18) 0.0325(18) 0.044(2) -0.0049(15) -0.0042(15) 0.0083(16)

loop_
_atom_type_symbol
_atom_type_description
_atom_type_scat_dispersion_real
_atom_type_scat_dispersion_imag
_atom_type_scat_source
C C 0.0033 0.0016 'International Tables Vol C Tables 4.2.6.8 and 6.1.1.4'
H H 0.0000 0.0000 'International Tables Vol C Tables 4.2.6.8 and 6.1.1.4'
N N 0.0061 0.0033 'International Tables Vol C Tables 4.2.6.8 and 6.1.1.4'

loop_
_geom_angle_atom_site_label_1
_geom_angle_atom_site_label_2
_geom_angle_atom_site_label_3
_geom_angle_site_symmetry_1
_geom_angle_site_symmetry_3
_geom_angle
_geom_angle_publ_flag
C2 C1 C9A . . 116.8(4) ?
C2 C1 H1 . . 122.0(17) ?
C9A C1 H1 . . 121.0(17) ?
C1 C2 H2 . . 119.3(18) ?
C3 C2 C1 . . 122.1(3) ?
C3 C2 H2 . . 118.6(18) ?
C2 C3 H3 . . 119.3 ?
C4 C3 C2 . . 121.3(3) ?
C4 C3 H3 . . 119.3 ?
C3 C4 C4A . . 118.2(4) ?
C3 C4 H4 . . 119.5(19) ?
C4A C4 H4 . . 122.2(19) ?
C4 C4A C9A . . 119.9(3) ?
C4 C4A C5A . . 133.8(3) ?
C9A C4A C5A . . 106.3(3) ?
C5A C5 H5 . . 122(2) ?
C6 C5 C5A . . 118.8(3) ?
C6 C5 H5 . . 119(2) ?
C5 C5A C4A . . 133.4(3) ?
C5 C5A C8A . . 119.8(3) ?
C8A C5A C4A . . 106.8(3) ?
C5 C6 C7 . . 120.7(3) ?
C5 C6 H6 . . 119.5(19) ?
C7 C6 H6 . . 119.8(19) ?
C6 C7 H7 . . 120(2) ?
C8 C7 C6 . . 121.8(3) ?
C8 C7 H7 . . 118.5(19) ?
C7 C8 C8A . . 117.2(3) ?
C7 C8 H8 . . 124.1(18) ?
C8A C8 H8 . . 118.6(19) ?
N9 C8A C5A . . 109.2(2) ?
N9 C8A C8 . . 129.2(3) ?
C8 C8A C5A . . 121.6(3) ?
C8A N9 C10 . . 126.8(3) ?
C9A N9 C8A . . 108.1(2) ?
C9A N9 C10 . . 124.9(3) ?
N9 C9A C1 . . 128.9(3) ?
N9 C9A C4A . . 109.5(3) ?
C1 C9A C4A . . 121.6(3) ?
N9 C10 C11 . . 112.9(2) ?
N9 C10 H10B . . 108.5(19) ?
N9 C10 H10A . . 109.9(18) ?
C11 C10 H10B . . 110.0(18) ?
C11 C10 H10A . . 111.5(18) ?
H10B C10 H10A . . 104(3) ?
C12 C11 C10 . . 121.0(3) ?
C16 C11 C10 . . 120.1(3) ?
C16 C11 C12 . . 118.9(3) ?
C11 C12 H12 . . 121.7(19) ?
C13 C12 C11 . . 120.3(3) ?
C13 C12 H12 . . 118.0(19) ?
C12 C13 H13 . . 120(2) ?
C14 C13 C12 . . 120.3(3) ?
C14 C13 H13 . . 120(2) ?
C13 C14 C15 . . 119.8(3) ?
C13 C14 H14 . . 115(2) ?
C15 C14 H14 . . 125(2) ?
C14 C15 C16 . . 120.1(3) ?
C14 C15 H15 . . 120.5(18) ?
C16 C15 H15 . . 119.3(18) ?
C11 C16 C15 . . 120.7(3) ?
C11 C16 H16 . . 117.0(17) ?
C15 C16 H16 . . 122.3(18) ?
C2' C1' C9A' . . 117.5(3) ?
C2' C1' H1' . . 121.1(16) ?
C9A' C1' H1' . . 121.2(16) ?
C1' C2' C3' . . 121.4(3) ?
C1' C2' H2' . . 112.6(17) ?
C3' C2' H2' . . 126.0(17) ?
C2' C3' H3' . . 120.5(19) ?
C4' C3' C2' . . 121.0(3) ?
C4' C3' H3' . . 118.5(19) ?
C3' C4' C4A' . . 118.8(3) ?
C3' C4' H4' . . 117(2) ?
C4A' C4' H4' . . 124(2) ?
C4' C4A' C5A' . . 134.1(3) ?
C4' C4A' C9A' . . 119.7(3) ?
C9A' C4A' C5A' . . 106.2(2) ?
C5A' C5' H5' . . 121.5(18) ?
C6' C5' C5A' . . 118.7(3) ?
C6' C5' H5' . . 119.6(19) ?
C5' C5A' C4A' . . 133.5(3) ?
C5' C5A' C8A' . . 119.5(3) ?
C8A' C5A' C4A' . . 107.1(2) ?
C5' C6' C7' . . 120.7(3) ?
C5' C6' H6' . . 117(2) ?
C7' C6' H6' . . 122(2) ?
C6' C7' H7' . . 118.9 ?
C8' C7' C6' . . 122.3(3) ?
C8' C7' H7' . . 118.9 ?
C7' C8' H8' . . 121.4(17) ?
C8A' C8' C7' . . 117.0(3) ?
C8A' C8' H8' . . 121.6(17) ?
N9' C8A' C5A' . . 108.3(2) ?
C8' C8A' C5A' . . 121.8(3) ?
C8' C8A' N9' . . 129.9(3) ?
C8A' N9' C10' . . 126.5(2) ?
C9A' N9' C8A' . . 109.0(2) ?
C9A' N9' C10' . . 124.5(2) ?
C1' C9A' C4A' . . 121.6(3) ?
N9' C9A' C1' . . 128.9(3) ?
N9' C9A' C4A' . . 109.5(2) ?
N9' C10' C11' . . 114.4(2) ?
N9' C10' H10C . . 108.6(19) ?
N9' C10' H10D . . 109.6(18) ?
C11' C10' H10C . . 113.1(19) ?
C11' C10' H10D . . 108.0(18) ?
H10C C10' H10D . . 103(2) ?
C12' C11' C10' . . 121.9(3) ?
C16' C11' C10' . . 118.7(3) ?
C16' C11' C12' . . 119.4(3) ?
C11' C12' C13' . . 119.3(3) ?
C11' C12' H12' . . 120.4(18) ?
C13' C12' H12' . . 120.1(18) ?
C12' C13' H13' . . 121(2) ?
C14' C13' C12' . . 121.1(4) ?
C14' C13' H13' . . 118(2) ?
C13' C14' C15' . . 119.4(3) ?
C13' C14' H14' . . 117(2) ?
C15' C14' H14' . . 124(2) ?
C14' C15' C16' . . 120.4(4) ?
C14' C15' H15' . . 117(2) ?
C16' C15' H15' . . 122(2) ?
C11' C16' C15' . . 120.3(3) ?
C11' C16' H16' . . 118(2) ?
C15' C16' H16' . . 122(2) ?

loop_
_geom_bond_atom_site_label_1
_geom_bond_atom_site_label_2
_geom_bond_site_symmetry_2
_geom_bond_distance
_geom_bond_publ_flag
C1 C2 . 1.383(5) ?
C1 H1 . 1.07(3) ?
C2 H2 . 1.04(3) ?
C3 C2 . 1.383(6) ?
C3 H3 . 0.9300 ?
C4 C3 . 1.380(5) ?
C4 H4 . 0.93(3) ?
C4A C4 . 1.395(4) ?
C5 H5 . 1.02(4) ?
C5A C4A . 1.442(4) ?
C5A C5 . 1.398(4) ?
C6 C5 . 1.372(4) ?
C6 C7 . 1.401(4) ?
C6 H6 . 0.97(4) ?
C7 H7 . 0.97(3) ?
C8 C7 . 1.377(4) ?
C8 H8 . 1.04(3) ?
C8A C5A . 1.401(4) ?
C8A C8 . 1.398(4) ?
N9 C8A . 1.391(4) ?
N9 C9A . 1.381(4) ?
N9 C10 . 1.458(4) ?
C9A C1 . 1.396(4) ?
C9A C4A . 1.410(4) ?
C10 C11 . 1.509(4) ?
C10 H10A . 1.00(3) ?
C10 H10B . 0.95(3) ?
C11 C12 . 1.393(4) ?
C11 C16 . 1.384(4) ?
C12 H12 . 1.02(4) ?
C13 C12 . 1.386(4) ?
C13 H13 . 0.98(3) ?
C14 C13 . 1.379(5) ?
C14 C15 . 1.379(5) ?
C14 H14 . 0.99(4) ?
C15 C16 . 1.387(4) ?
C15 H15 . 1.04(3) ?
C16 H16 . 0.99(3) ?
C1' C2' . 1.377(4) ?
C1' H1' . 1.03(3) ?
C2' H2' . 0.99(3) ?
C3' C2' . 1.403(5) ?
C3' H3' . 0.95(3) ?
C4' C3' . 1.381(5) ?
C4' H4' . 0.99(4) ?
C4A' C4' . 1.389(4) ?
C4A' C5A' . 1.449(4) ?
C5' C6' . 1.374(5) ?
C5' H5' . 1.00(3) ?
C5A' C5' . 1.404(4) ?
C6' H6' . 0.97(4) ?
C7' C6' . 1.394(5) ?
C7' H7' . 0.9300 ?
C8' C7' . 1.387(4) ?
C8' H8' . 1.07(3) ?
C8A' C5A' . 1.416(4) ?
C8A' C8' . 1.383(4) ?
N9' C8A' . 1.394(4) ?
N9' C9A' . 1.379(4) ?
N9' C10' . 1.450(4) ?
C9A' C1' . 1.395(4) ?
C9A' C4A' . 1.411(4) ?
C10' C11' . 1.511(4) ?
C10' H10C . 0.98(3) ?
C10' H10D . 1.00(3) ?
C11' C12' . 1.388(4) ?
C11' C16' . 1.386(4) ?
C12' C13' . 1.395(4) ?
C12' H12' . 1.09(3) ?
C13' H13' . 0.95(3) ?
C14' C13' . 1.371(5) ?
C14' C15' . 1.375(6) ?
C14' H14' . 1.03(4) ?
C15' H15' . 1.00(4) ?
C16' C15' . 1.388(5) ?
C16' H16' . 0.94(3) ?

loop_
_geom_hbond_atom_site_label_D
_geom_hbond_atom_site_label_H
_geom_hbond_atom_site_label_A
_geom_hbond_site_symmetry_A
_geom_hbond_distance_DH
_geom_hbond_distance_HA
_geom_hbond_distance_DA
_geom_hbond_angle_DHA
_geom_hbond_publ_flag
C6 H6 Cg1' 2_545 0.97(4) 2.940(4) 3.636(5) 129.46(5) yes
C10' H10C Cg1' 1_565 0.98(3) 2.787(4) 3.700(5) 154.92(4) yes
C4' H4' Cg3 2_545 0.99(4) 2.706(4) 3.554(4) 144.36(5) yes

loop_
_geom_torsion_atom_site_label_1
_geom_torsion_atom_site_label_2
_geom_torsion_atom_site_label_3
_geom_torsion_atom_site_label_4
_geom_torsion_site_symmetry_1
_geom_torsion_site_symmetry_2
_geom_torsion_site_symmetry_3
_geom_torsion_site_symmetry_4
_geom_torsion
_geom_torsion_publ_flag
C9A C1 C2 C3 . . . . -1.1(5) ?
C4 C3 C2 C1 . . . . 1.0(6) ?
C4A C4 C3 C2 . . . . -0.2(5) ?
C5A C4A C4 C3 . . . . 177.8(3) ?
C9A C4A C4 C3 . . . . -0.5(5) ?
C5 C5A C4A C4 . . . . 1.2(6) ?
C5 C5A C4A C9A . . . . 179.7(3) ?
C8A C5A C4A C4 . . . . -179.4(3) ?
C8A C5A C4A C9A . . . . -0.9(3) ?
C8A C5A C5 C6 . . . . 0.6(4) ?
C4A C5A C5 C6 . . . . 179.9(3) ?
C7 C6 C5 C5A . . . . -0.2(4) ?
C5 C6 C7 C8 . . . . -0.7(5) ?
C8A C8 C7 C6 . . . . 1.2(4) ?
C8 C8A C5A C4A . . . . -179.5(3) ?
C8 C8A C5A C5 . . . . 0.0(4) ?
N9 C8A C5A C4A . . . . 0.4(3) ?
N9 C8A C5A C5 . . . . 179.9(2) ?
N9 C8A C8 C7 . . . . 179.2(3) ?
C5A C8A C8 C7 . . . . -0.8(4) ?
C9A N9 C8A C5A . . . . 0.2(3) ?
C9A N9 C8A C8 . . . . -179.8(3) ?
C10 N9 C8A C5A . . . . -175.1(3) ?
C10 N9 C8A C8 . . . . 4.8(5) ?
C8A N9 C9A C1 . . . . 178.6(3) ?
C8A N9 C9A C4A . . . . -0.8(3) ?
C10 N9 C9A C1 . . . . -5.9(5) ?
C10 N9 C9A C4A . . . . 174.7(3) ?
C8A N9 C10 C11 . . . . 104.4(3) ?
C9A N9 C10 C11 . . . . -70.2(4) ?
N9 C9A C1 C2 . . . . -178.9(3) ?
C4A C9A C1 C2 . . . . 0.5(5) ?
N9 C9A C4A C4 . . . . 179.8(3) ?
N9 C9A C4A C5A . . . . 1.1(3) ?
C1 C9A C4A C4 . . . . 0.3(4) ?
C1 C9A C4A C5A . . . . -178.4(3) ?
N9 C10 C11 C12 . . . . -54.4(4) ?
N9 C10 C11 C16 . . . . 125.9(3) ?
C10 C11 C12 C13 . . . . -179.6(3) ?
C16 C11 C12 C13 . . . . 0.0(5) ?
C10 C11 C16 C15 . . . . 179.8(3) ?
C12 C11 C16 C15 . . . . 0.2(5) ?
C14 C13 C12 C11 . . . . -0.2(5) ?
C15 C14 C13 C12 . . . . 0.2(5) ?
C13 C14 C15 C16 . . . . -0.1(5) ?
C14 C15 C16 C11 . . . . -0.1(5) ?
C9A' C1' C2' C3' . . . . -0.8(5) ?
C4' C3' C2' C1' . . . . 0.3(5) ?
C4A' C4' C3' C2' . . . . -0.2(4) ?
C5A' C4A' C4' C3' . . . . 178.8(3) ?
C9A' C4A' C4' C3' . . . . 0.5(4) ?
C4' C4A' C5A' C5' . . . . 0.0(6) ?
C4' C4A' C5A' C8A' . . . . -178.6(3) ?
C9A' C4A' C5A' C5' . . . . 178.5(3) ?
C9A' C4A' C5A' C8A' . . . . -0.2(3) ?
C5A' C5' C6' C7' . . . . -0.1(5) ?
C4A' C5A' C5' C6' . . . . -177.8(3) ?
C8A' C5A' C5' C6' . . . . 0.7(4) ?
C8' C7' C6' C5' . . . . -1.0(5) ?
C8A' C8' C7' C6' . . . . 1.5(5) ?
N9' C8A' C5A' C4A' . . . . 0.3(3) ?
N9' C8A' C5A' C5' . . . . -178.5(3) ?
C8' C8A' C5A' C4A' . . . . 178.7(3) ?
C8' C8A' C5A' C5' . . . . -0.1(4) ?
N9' C8A' C8' C7' . . . . 177.1(3) ?
C5A' C8A' C8' C7' . . . . -0.9(4) ?
C9A' N9' C8A' C5A' . . . . -0.3(3) ?
C9A' N9' C8A' C8' . . . . -178.6(3) ?
C10' N9' C8A' C8' . . . . 3.0(5) ?
C10' N9' C8A' C5A' . . . . -178.7(3) ?
C8A' N9' C9A' C1' . . . . 179.9(3) ?
C8A' N9' C9A' C4A' . . . . 0.2(3) ?
C10' N9' C9A' C1' . . . . -1.7(5) ?
C10' N9' C9A' C4A' . . . . 178.6(3) ?
C8A' N9' C10' C11' . . . . 102.9(3) ?
C9A' N9' C10' C11' . . . . -75.2(4) ?
N9' C9A' C1' C2' . . . . -178.5(3) ?
C4A' C9A' C1' C2' . . . . 1.1(4) ?
N9' C9A' C4A' C4' . . . . 178.7(2) ?
N9' C9A' C4A' C5A' . . . . 0.0(3) ?
C1' C9A' C4A' C4' . . . . -1.0(4) ?
C1' C9A' C4A' C5A' . . . . -179.7(3) ?
N9' C10' C11' C16' . . . . 155.3(3) ?
N9' C10' C11' C12' . . . . -26.9(4) ?
C10' C11' C12' C13' . . . . -175.9(3) ?
C16' C11' C12' C13' . . . . 1.9(4) ?
C10' C11' C16' C15' . . . . 175.8(3) ?
C12' C11' C16' C15' . . . . -2.0(5) ?
C11' C12' C13' C14' . . . . -0.3(5) ?
C15' C14' C13' C12' . . . . -1.1(5) ?
C13' C14' C15' C16' . . . . 1.0(5) ?
C11' C16' C15' C14' . . . . 0.5(5) ?
